data_7151436
loop_
_publ_author_name
'Bartlett, Stephen'
'Hodgson, Robert'
'Holland, Joanne M.'
'Jones, Matthew'
'Kilner, Colin'
'Nelson, Adam'
'Warriner, Stuart'

_publ_section_title
;
 Exploiting predisposition in the stereoselective synthesis of mono-,
 bi- and tetracyclic oxygen heterocycles: Equilibration between, and
 trapping of, alternative di- and tetraacetals
;
_journal_issue 13
_journal_name_full 'Organic &amp;  Biomolecular Chemistry'
_journal_page_first 2393
_journal_paper_doi 10.1039/b303089j
_journal_volume 1
_journal_year 2003
_chemical_formula_sum 'C18 H30 O8'
_chemical_formula_weight 374.42
_chemical_name_systematic
;
?
;
_space_group_IT_number 15
_symmetry_cell_setting monoclinic
_symmetry_space_group_name_Hall '-C 2yc'
_symmetry_space_group_name_H-M 'C 1 2/c 1'
_atom_sites_solution_hydrogens geom
_atom_sites_solution_primary direct
_atom_sites_solution_secondary difmap
_audit_creation_method SHELXL-97
_cell_angle_alpha 90.00
_cell_angle_beta 91.161(3)
_cell_angle_gamma 90.00
_cell_formula_units_Z 4
_cell_length_a 17.7588(10)
_cell_length_b 7.8904(4)
_cell_length_c 13.1044(7)
_cell_measurement_temperature 150(2)
_cell_measurement_theta_max 26
_cell_measurement_theta_min 2.29
_cell_volume 1835.86(17)
_computing_structure_refinement 'SHELXL-97 (Sheldrick, 1997)'
_computing_structure_solution 'SHELXS-97 (Sheldrick, 1990)'
_diffrn_ambient_temperature 150(2)
_diffrn_measured_fraction_theta_full 0.996
_diffrn_measured_fraction_theta_max 0.996
_diffrn_measurement_device_type 'Nonius KappaCCD area-detector diffractometer'
_diffrn_measurement_method 'phi-omega scans'
_diffrn_radiation_monochromator graphite
_diffrn_radiation_source 'fine-focus sealed tube'
_diffrn_radiation_type MoK\a
_diffrn_radiation_wavelength 0.71073
_diffrn_reflns_av_R_equivalents 0.1062
_diffrn_reflns_av_sigmaI/netI 0.0697
_diffrn_reflns_limit_h_max 18
_diffrn_reflns_limit_h_min -21
_diffrn_reflns_limit_k_max 9
_diffrn_reflns_limit_k_min -9
_diffrn_reflns_limit_l_max 16
_diffrn_reflns_limit_l_min -16
_diffrn_reflns_number 7982
_diffrn_reflns_theta_full 26.00
_diffrn_reflns_theta_max 26.00
_diffrn_reflns_theta_min 2.29
_exptl_absorpt_coefficient_mu 0.106
_exptl_absorpt_correction_type none
_exptl_crystal_colour colourless
_exptl_crystal_density_diffrn 1.355
_exptl_crystal_density_method 'not measured'
_exptl_crystal_description plate
_exptl_crystal_F_000 808
_exptl_crystal_size_max 0.30
_exptl_crystal_size_mid 0.09
_exptl_crystal_size_min 0.02
_refine_diff_density_max 0.359
_refine_diff_density_min -0.340
_refine_diff_density_rms 0.078
_refine_ls_extinction_coef 0.009(3)
_refine_ls_extinction_expression Fc^*^=kFc[1+0.001xFc^2^\l^3^/sin(2\q)]^-1/4^
_refine_ls_extinction_method SHELXL
_refine_ls_goodness_of_fit_ref 1.050
_refine_ls_hydrogen_treatment mixed
_refine_ls_matrix_type full
_refine_ls_number_parameters 123
_refine_ls_number_reflns 1795
_refine_ls_number_restraints 0
_refine_ls_restrained_S_all 1.050
_refine_ls_R_factor_all 0.0680
_refine_ls_R_factor_gt 0.0481
_refine_ls_shift/su_max 0.000
_refine_ls_shift/su_mean 0.000
_refine_ls_structure_factor_coef Fsqd
_refine_ls_weighting_details 'calc w=1/[\s^2^(Fo^2^)+(0.0689P)^2^+1.1658P] where P=(Fo^2^+2Fc^2^)/3'
_refine_ls_weighting_scheme calc
_refine_ls_wR_factor_gt 0.1274
_refine_ls_wR_factor_ref 0.1395
_reflns_number_gt 1413
_reflns_number_total 1795
_reflns_threshold_expression >2sigma(I)
_cod_data_source_file b303089j.txt
_cod_data_source_block jmh277
_cod_depositor_comments
;
The following automatic conversions were performed:
'_symmetry_cell_setting' value 'Monoclinic' changed to 'monoclinic'
according to '/home/saulius/struct/CIF-dictionaries/cif_core.dic'
dictionary named 'cif_core.dic' version 2.4.1 from
2010-06-29.

'_exptl_absorpt_correction_type' value 'None' changed to
'none' according to '/home/saulius/struct/CIF-dictionaries/cif_core.dic'
dictionary named 'cif_core.dic' version 2.4.1 from 2010-06-29.

Automatic conversion script
Id: cif_fix_enum 1527 2010-12-29 10:47:43Z saulius 
;
_cod_original_sg_symbol_H-M C2/c
_cod_database_code 7151436

loop_
_symmetry_equiv_pos_as_xyz
'x, y, z'
'-x, y, -z+1/2'
'x+1/2, y+1/2, z'
'-x+1/2, y+1/2, -z+1/2'
'-x, -y, -z'
'x, -y, z-1/2'
'-x+1/2, -y+1/2, -z'
'x+1/2, -y+1/2, z-1/2'

loop_
_atom_site_label
_atom_site_type_symbol
_atom_site_fract_x
_atom_site_fract_y
_atom_site_fract_z
_atom_site_U_iso_or_equiv
_atom_site_adp_type
_atom_site_occupancy
_atom_site_symmetry_multiplicity
_atom_site_calc_flag
_atom_site_refinement_flags
_atom_site_disorder_assembly
_atom_site_disorder_group
O50 O 0.19530(7) 0.14872(16) 0.77883(9) 0.0369(4) Uani 1 1 d . . .
O9 O 0.03543(7) 0.28536(15) 0.52660(9) 0.0326(4) Uani 1 1 d . . .
O80 O 0.15796(7) 0.34740(15) 0.47545(9) 0.0349(4) Uani 1 1 d . . .
O4 O 0.09292(7) 0.32349(16) 0.73500(9) 0.0346(4) Uani 1 1 d . . .
C8 C 0.11320(10) 0.2735(2) 0.55278(13) 0.0299(4) Uani 1 1 d . . .
C1 C 0.00914(10) 0.4553(2) 0.54987(13) 0.0313(4) Uani 1 1 d . . .
H1 H -0.0398(10) 0.443(2) 0.5917(14) 0.030(5) Uiso 1 1 d . . .
C5 C 0.11710(10) 0.1569(2) 0.75927(14) 0.0345(5) Uani 1 1 d . . .
H5 H 0.0907 0.1194 0.8220 0.041 Uiso 1 1 calc R . .
C2 C 0.07268(10) 0.5405(2) 0.61277(13) 0.0340(5) Uani 1 1 d . . .
H2A H 0.1000 0.6242 0.5711 0.041 Uiso 1 1 calc R . .
H2B H 0.0526 0.5981 0.6735 0.041 Uiso 1 1 calc R . .
C51 C 0.21832(12) 0.2482(3) 0.86465(16) 0.0435(5) Uani 1 1 d . . .
H51A H 0.2730 0.2387 0.8749 0.052 Uiso 1 1 calc R . .
H51B H 0.1930 0.2074 0.9257 0.052 Uiso 1 1 calc R . .
H51C H 0.2049 0.3671 0.8524 0.052 Uiso 1 1 calc R . .
C3 C 0.12372(10) 0.3932(2) 0.64364(13) 0.0315(4) Uani 1 1 d . . .
H3 H 0.1774 0.4292 0.6536 0.038 Uiso 1 1 calc R . .
C81 C 0.15267(12) 0.2640(3) 0.37893(14) 0.0424(5) Uani 1 1 d . . .
H81A H 0.1849 0.3221 0.3302 0.051 Uiso 1 1 calc R . .
H81B H 0.1003 0.2666 0.3538 0.051 Uiso 1 1 calc R . .
H81C H 0.1692 0.1460 0.3866 0.051 Uiso 1 1 calc R . .
C6 C 0.09825(11) 0.0332(2) 0.67415(14) 0.0366(5) Uani 1 1 d . . .
H6A H 0.0429 0.0244 0.6657 0.044 Uiso 1 1 calc R . .
H6B H 0.1180 -0.0803 0.6926 0.044 Uiso 1 1 calc R . .
C7 C 0.13201(10) 0.0897(2) 0.57370(13) 0.0338(5) Uani 1 1 d . . .
H7A H 0.1874 0.0751 0.5771 0.041 Uiso 1 1 calc R . .
H7B H 0.1118 0.0183 0.5174 0.041 Uiso 1 1 calc R . .

loop_
_atom_site_aniso_label
_atom_site_aniso_U_11
_atom_site_aniso_U_22
_atom_site_aniso_U_33
_atom_site_aniso_U_23
_atom_site_aniso_U_13
_atom_site_aniso_U_12
O50 0.0383(8) 0.0361(7) 0.0360(7) -0.0006(5) -0.0048(5) 0.0027(5)
O9 0.0335(7) 0.0261(7) 0.0379(7) -0.0027(5) -0.0057(5) 0.0036(5)
O80 0.0415(8) 0.0327(7) 0.0304(7) -0.0020(5) 0.0016(5) -0.0002(5)
O4 0.0390(7) 0.0342(7) 0.0305(7) -0.0005(5) 0.0006(5) 0.0055(5)
C8 0.0307(9) 0.0288(9) 0.0302(9) -0.0002(7) -0.0018(7) 0.0032(7)
C1 0.0326(10) 0.0288(9) 0.0324(9) -0.0022(7) -0.0027(7) 0.0040(7)
C5 0.0367(10) 0.0328(10) 0.0340(9) 0.0041(8) -0.0016(8) 0.0020(8)
C2 0.0404(11) 0.0283(9) 0.0329(9) -0.0033(7) -0.0058(8) 0.0037(7)
C51 0.0445(12) 0.0419(11) 0.0438(11) -0.0045(9) -0.0100(9) 0.0001(9)
C3 0.0345(10) 0.0280(9) 0.0317(9) -0.0013(7) -0.0014(7) 0.0022(7)
C81 0.0529(13) 0.0421(11) 0.0323(10) -0.0043(8) 0.0053(9) 0.0015(9)
C6 0.0434(11) 0.0300(9) 0.0363(10) 0.0019(8) -0.0033(8) 0.0003(8)
C7 0.0393(10) 0.0273(9) 0.0344(9) -0.0032(8) -0.0043(8) 0.0046(7)

loop_
_atom_type_symbol
_atom_type_description
_atom_type_scat_dispersion_real
_atom_type_scat_dispersion_imag
_atom_type_scat_source
C C 0.0033 0.0016 'International Tables Vol C Tables 4.2.6.8 and 6.1.1.4'
H H 0.0000 0.0000 'International Tables Vol C Tables 4.2.6.8 and 6.1.1.4'
O O 0.0106 0.0060 'International Tables Vol C Tables 4.2.6.8 and 6.1.1.4'

loop_
_geom_angle_atom_site_label_1
_geom_angle_atom_site_label_2
_geom_angle_atom_site_label_3
_geom_angle
_geom_angle_site_symmetry_1
_geom_angle_site_symmetry_3
_geom_angle_publ_flag
C5 O50 C51 112.60(14) . . ?
C8 O9 C1 108.96(12) . . ?
C8 O80 C81 114.45(14) . . ?
C5 O4 C3 115.08(13) . . ?
O9 C8 O80 110.81(13) . . ?
O9 C8 C7 108.48(14) . . ?
O80 C8 C7 113.38(14) . . ?
O9 C8 C3 104.52(13) . . ?
O80 C8 C3 103.90(14) . . ?
C7 C8 C3 115.37(14) . . ?
O9 C1 C1 108.21(17) . 5_566 ?
O9 C1 C2 106.27(13) . . ?
C1 C1 C2 113.63(19) 5_566 . ?
O50 C5 O4 112.14(14) . . ?
O50 C5 C6 107.86(15) . . ?
O4 C5 C6 111.78(14) . . ?
C3 C2 C1 103.59(14) . . ?
O4 C3 C2 106.21(14) . . ?
O4 C3 C8 111.73(14) . . ?
C2 C3 C8 101.64(13) . . ?
C5 C6 C7 111.28(15) . . ?
C8 C7 C6 110.35(14) . . ?

loop_
_geom_bond_atom_site_label_1
_geom_bond_atom_site_label_2
_geom_bond_distance
_geom_bond_site_symmetry_2
_geom_bond_publ_flag
O50 C5 1.409(2) . ?
O50 C51 1.425(2) . ?
O9 C8 1.419(2) . ?
O9 C1 1.454(2) . ?
O80 C8 1.425(2) . ?
O80 C81 1.427(2) . ?
O4 C5 1.417(2) . ?
O4 C3 1.436(2) . ?
C8 C7 1.512(2) . ?
C8 C3 1.528(2) . ?
C1 C1 1.515(3) 5_566 ?
C1 C2 1.538(2) . ?
C5 C6 1.515(3) . ?
C2 C3 1.523(2) . ?
C6 C7 1.524(2) . ?
